data_4512767
loop_
_publ_author_name
'Bosch, Eric'
'Bowling, Nathan P.'
'Darko, Jeffery'

_publ_section_title
;
 The Power of Nonconventional Phenyl C--H&#x00B7;&#x00B7;&#x00B7;N
 Hydrogen Bonds: Supportive Crystal-Packing Force and Dominant
 Supramolecular Engineering Force
;
_journal_issue 4
_journal_name_full 'Crystal Growth &amp; Design'
_journal_page_first 1634
_journal_paper_doi 10.1021/cg5014076
_journal_volume 15
_journal_year 2015
_chemical_formula_sum 'C13 H5 F4 N'
_chemical_formula_weight 251.18
_chemical_name_systematic
;
4-[(2,3,5,6-tetrafluorophenyl)ethynyl]pyridine
;
_space_group_crystal_system triclinic
_space_group_IT_number 2
_space_group_name_Hall '-P 1'
_space_group_name_H-M_alt 'P -1'
_symmetry_space_group_name_Hall '-P 1'
_symmetry_space_group_name_H-M 'P -1'
_atom_sites_solution_hydrogens geom
_audit_creation_method SHELXL-2013
_cell_angle_alpha 99.846(3)
_cell_angle_beta 105.527(3)
_cell_angle_gamma 101.235(4)
_cell_formula_units_Z 2
_cell_length_a 5.9634(16)
_cell_length_b 8.768(2)
_cell_length_c 11.076(3)
_cell_measurement_reflns_used 1390
_cell_measurement_temperature 99(2)
_cell_measurement_theta_max 27.20
_cell_measurement_theta_min 2.44
_cell_volume 531.8(2)
_computing_cell_refinement 'Bruker SAINT'
_computing_data_collection 'Bruker APEX2'
_computing_data_reduction 'Bruker SAINT'
_computing_molecular_graphics 'XSeed (Barbour, 2003)'
_computing_publication_material 'XSeed (Barbour, 2003)'
_computing_structure_refinement 'SHELXL-2013 (Sheldrick, 2013)'
_computing_structure_solution 'SHELXS-2013 (Sheldrick, 2013)'
_diffrn_ambient_temperature 99(2)
_diffrn_detector_area_resol_mean 8.3660
_diffrn_measured_fraction_theta_full 0.999
_diffrn_measured_fraction_theta_max 0.997
_diffrn_measurement_device_type 'Bruker APEX-I CCD'
_diffrn_measurement_method 'phi and omega scans'
_diffrn_radiation_monochromator graphite
_diffrn_radiation_source 'fine-focus sealed tube'
_diffrn_radiation_type MoK\a
_diffrn_radiation_wavelength 0.71073
_diffrn_reflns_av_R_equivalents 0.0302
_diffrn_reflns_av_unetI/netI 0.0388
_diffrn_reflns_Laue_measured_fraction_full 0.999
_diffrn_reflns_Laue_measured_fraction_max 0.997
_diffrn_reflns_limit_h_max 7
_diffrn_reflns_limit_h_min -7
_diffrn_reflns_limit_k_max 11
_diffrn_reflns_limit_k_min -11
_diffrn_reflns_limit_l_max 14
_diffrn_reflns_limit_l_min -14
_diffrn_reflns_number 5936
_diffrn_reflns_point_group_measured_fraction_full 0.999
_diffrn_reflns_point_group_measured_fraction_max 0.997
_diffrn_reflns_theta_full 25.000
_diffrn_reflns_theta_max 27.256
_diffrn_reflns_theta_min 1.964
_exptl_absorpt_coefficient_mu 0.142
_exptl_absorpt_correction_T_max 0.7455
_exptl_absorpt_correction_T_min 0.6198
_exptl_absorpt_correction_type multi-scan
_exptl_absorpt_process_details 'SADABS V2008/1 (Bruker AXS)'
_exptl_crystal_colour colourless
_exptl_crystal_density_diffrn 1.569
_exptl_crystal_description sheet
_exptl_crystal_F_000 252
_exptl_crystal_size_max 0.300
_exptl_crystal_size_mid 0.150
_exptl_crystal_size_min 0.030
_refine_diff_density_max 0.305
_refine_diff_density_min -0.239
_refine_diff_density_rms 0.051
_refine_ls_extinction_method none
_refine_ls_goodness_of_fit_ref 1.019
_refine_ls_hydrogen_treatment constr
_refine_ls_matrix_type full
_refine_ls_number_parameters 163
_refine_ls_number_reflns 2384
_refine_ls_number_restraints 0
_refine_ls_restrained_S_all 1.019
_refine_ls_R_factor_all 0.0706
_refine_ls_R_factor_gt 0.0409
_refine_ls_shift/su_max 0.000
_refine_ls_shift/su_mean 0.000
_refine_ls_structure_factor_coef Fsqd
_refine_ls_weighting_details
;
 w=1/[\s^2^(Fo^2^)+(0.0649P)^2^]
 where P=(Fo^2^+2Fc^2^)/3
;
_refine_ls_weighting_scheme calc
_refine_ls_wR_factor_gt 0.1017
_refine_ls_wR_factor_ref 0.1194
_reflns_Friedel_coverage 0.000
_reflns_number_gt 1601
_reflns_number_total 2384
_reflns_threshold_expression 'I > 2\s(I)'
_cod_data_source_file cg5014076_si_001.cif
_cod_data_source_block eb370
_cod_depositor_comments 'Adding full bibliography for 4512766--4512773.cif.'
_cod_database_code 4512767
_shelx_space_group_comment
;
The symmetry employed for this shelxl refinement is uniquely defined
by the following loop, which should always be used as a source of
symmetry information in preference to the above space-group names.
They are only intended as comments.
;
_shelx_estimated_absorpt_t_min 0.959
_shelx_estimated_absorpt_t_max 0.996
_shelxl_version_number 2013-2

loop_
_space_group_symop_operation_xyz
'x, y, z'
'-x, -y, -z'

loop_
_atom_site_label
_atom_site_type_symbol
_atom_site_fract_x
_atom_site_fract_y
_atom_site_fract_z
_atom_site_U_iso_or_equiv
_atom_site_adp_type
_atom_site_occupancy
_atom_site_site_symmetry_order
_atom_site_calc_flag
_atom_site_refinement_flags_posn
_atom_site_refinement_flags_adp
F1 F 0.38568(19) 0.78437(12) 0.38763(10) 0.0293(3) Uani 1 1 d . .
N1 N -0.0078(3) 1.16146(18) 0.91758(15) 0.0254(4) Uani 1 1 d . .
C1 C 0.1793(3) 1.1851(2) 0.87206(18) 0.0254(4) Uani 1 1 d . .
H1 H 0.3097 1.2764 0.9156 0.031 Uiso 1 1 calc R U
F2 F 0.36170(19) 0.58290(13) 0.17026(11) 0.0294(3) Uani 1 1 d . .
C2 C 0.1937(3) 1.0844(2) 0.76526(18) 0.0244(4) Uani 1 1 d . .
H2 H 0.3299 1.1069 0.7361 0.029 Uiso 1 1 calc R U
F3 F -0.38420(19) 0.27387(13) 0.16239(11) 0.0323(3) Uani 1 1 d . .
C3 C 0.0053(3) 0.9497(2) 0.70148(17) 0.0212(4) Uani 1 1 d . .
F4 F -0.36373(18) 0.47591(12) 0.37817(10) 0.0276(3) Uani 1 1 d . .
C4 C -0.1899(3) 0.9224(2) 0.74840(18) 0.0253(4) Uani 1 1 d . .
H4 H -0.3220 0.8314 0.7076 0.030 Uiso 1 1 calc R U
C5 C -0.1866(3) 1.0310(2) 0.85591(18) 0.0264(4) Uani 1 1 d . .
H5 H -0.3199 1.0114 0.8877 0.032 Uiso 1 1 calc R U
C6 C 0.0108(3) 0.8408(2) 0.59107(18) 0.0237(4) Uani 1 1 d . .
C7 C 0.0149(3) 0.7484(2) 0.49928(18) 0.0234(4) Uani 1 1 d . .
C8 C 0.0101(3) 0.6369(2) 0.38762(16) 0.0200(4) Uani 1 1 d . .
C9 C 0.1942(3) 0.6583(2) 0.33270(17) 0.0211(4) Uani 1 1 d . .
C10 C 0.1804(3) 0.5542(2) 0.22166(17) 0.0221(4) Uani 1 1 d . .
C11 C -0.0114(3) 0.4236(2) 0.16177(17) 0.0221(4) Uani 1 1 d . .
H11 H -0.0186 0.3518 0.0853 0.027 Uiso 1 1 calc R U
C12 C -0.1929(3) 0.4007(2) 0.21693(17) 0.0224(4) Uani 1 1 d . .
C13 C -0.1837(3) 0.5047(2) 0.32754(17) 0.0210(4) Uani 1 1 d . .

loop_
_atom_site_aniso_label
_atom_site_aniso_U_11
_atom_site_aniso_U_22
_atom_site_aniso_U_33
_atom_site_aniso_U_23
_atom_site_aniso_U_13
_atom_site_aniso_U_12
F1 0.0252(6) 0.0264(6) 0.0318(6) 0.0023(5) 0.0101(5) -0.0014(4)
N1 0.0313(9) 0.0243(8) 0.0239(8) 0.0062(6) 0.0113(7) 0.0104(7)
C1 0.0270(10) 0.0215(9) 0.0245(10) 0.0038(7) 0.0064(8) 0.0026(7)
F2 0.0248(6) 0.0369(6) 0.0325(6) 0.0085(5) 0.0180(5) 0.0087(5)
C2 0.0236(10) 0.0264(10) 0.0257(10) 0.0086(8) 0.0093(8) 0.0077(8)
F3 0.0266(6) 0.0294(6) 0.0320(6) -0.0009(5) 0.0083(5) -0.0051(5)
C3 0.0249(10) 0.0219(9) 0.0201(9) 0.0066(7) 0.0087(7) 0.0099(7)
F4 0.0222(6) 0.0357(6) 0.0294(6) 0.0086(5) 0.0151(5) 0.0070(5)
C4 0.0242(10) 0.0247(10) 0.0285(10) 0.0064(8) 0.0106(8) 0.0058(8)
C5 0.0268(10) 0.0291(10) 0.0290(10) 0.0084(8) 0.0154(8) 0.0092(8)
C6 0.0241(9) 0.0237(9) 0.0258(10) 0.0078(8) 0.0096(8) 0.0073(7)
C7 0.0244(10) 0.0222(9) 0.0243(9) 0.0060(7) 0.0078(8) 0.0066(7)
C8 0.0217(9) 0.0198(9) 0.0196(9) 0.0049(7) 0.0070(7) 0.0070(7)
C9 0.0188(9) 0.0181(9) 0.0243(9) 0.0043(7) 0.0048(7) 0.0034(7)
C10 0.0185(9) 0.0275(10) 0.0253(10) 0.0092(8) 0.0116(7) 0.0082(7)
C11 0.0265(10) 0.0231(9) 0.0184(9) 0.0036(7) 0.0085(7) 0.0093(7)
C12 0.0212(9) 0.0199(9) 0.0230(9) 0.0039(7) 0.0048(7) 0.0018(7)
C13 0.0184(9) 0.0268(9) 0.0225(9) 0.0087(7) 0.0100(7) 0.0086(7)

loop_
_atom_type_symbol
_atom_type_description
_atom_type_scat_dispersion_real
_atom_type_scat_dispersion_imag
_atom_type_scat_source
C C 0.0033 0.0016 'International Tables Vol C Tables 4.2.6.8 and 6.1.1.4'
H H 0.0000 0.0000 'International Tables Vol C Tables 4.2.6.8 and 6.1.1.4'
N N 0.0061 0.0033 'International Tables Vol C Tables 4.2.6.8 and 6.1.1.4'
F F 0.0171 0.0103 'International Tables Vol C Tables 4.2.6.8 and 6.1.1.4'

loop_
_geom_angle_atom_site_label_1
_geom_angle_atom_site_label_2
_geom_angle_atom_site_label_3
_geom_angle
C5 N1 C1 116.83(16)
N1 C1 C2 123.77(17)
C1 C2 C3 118.73(17)
C2 C3 C4 118.25(16)
C2 C3 C6 121.24(16)
C4 C3 C6 120.51(16)
C5 C4 C3 118.38(17)
N1 C5 C4 124.03(17)
C7 C6 C3 179.3(2)
C6 C7 C8 177.9(2)
C13 C8 C9 117.30(16)
C13 C8 C7 120.91(16)
C9 C8 C7 121.77(16)
F1 C9 C10 119.71(15)
F1 C9 C8 119.41(15)
C10 C9 C8 120.86(16)
F2 C10 C11 119.52(16)
F2 C10 C9 118.49(16)
C11 C10 C9 121.98(16)
C10 C11 C12 117.34(16)
F3 C12 C11 119.67(16)
F3 C12 C13 118.76(15)
C11 C12 C13 121.57(16)
F4 C13 C12 119.21(16)
F4 C13 C8 119.85(15)
C12 C13 C8 120.93(16)

loop_
_geom_bond_atom_site_label_1
_geom_bond_atom_site_label_2
_geom_bond_distance
F1 C9 1.3425(19)
N1 C5 1.334(2)
N1 C1 1.337(2)
C1 C2 1.383(3)
F2 C10 1.3522(19)
C2 C3 1.389(2)
F3 C12 1.345(2)
C3 C4 1.393(2)
C3 C6 1.429(3)
F4 C13 1.3400(19)
C4 C5 1.385(3)
C6 C7 1.196(3)
C7 C8 1.430(3)
C8 C13 1.387(2)
C8 C9 1.388(2)
C9 C10 1.373(2)
C10 C11 1.372(2)
C11 C12 1.377(2)
C12 C13 1.378(2)
